data_4116194
loop_
_publ_author_name
'Dusan Hesek'
'Guy A. Hembury'
'Michael G. B. Drew'
'Seiji Taniguchi'
'Yoshihisa Inoue'

_publ_section_title
;
 Atropisomer and Diastereomer Generation and Control in Ruthenium
 Bis(bipyridine) Phosphonite Complexes
;
_journal_name_full 'Journal of the American Chemical Society'
_journal_page_first 10236
_journal_page_last 10237
_journal_paper_doi 10.1021/ja002117t
_journal_volume 122
_journal_year 2000
_chemical_formula_sum 'C29 H31 Cl F6 N4 O3 P2 Ru'
_chemical_formula_weight 796.04
_chemical_name_systematic
;
  ?
;
_space_group_IT_number 14
_symmetry_cell_setting monoclinic
_symmetry_space_group_name_Hall '-P 2ybc'
_symmetry_space_group_name_H-M 'P 1 21/c 1'
_atom_sites_solution_hydrogens geom
_atom_sites_solution_primary direct
_atom_sites_solution_secondary difmap
_audit_creation_method SHELXL-97
_cell_angle_alpha 90.00
_cell_angle_beta 100.230(10)
_cell_angle_gamma 90.00
_cell_formula_units_Z 4
_cell_length_a 12.509(14)
_cell_length_b 14.445(17)
_cell_length_c 18.52(2)
_cell_measurement_reflns_used 25
_cell_measurement_temperature 296.2
_cell_measurement_theta_max 15.0
_cell_measurement_theta_min 14.8
_cell_volume 3293(6)
_computing_cell_refinement 'Rigaku/AFC Diffractometer Control'
_computing_data_collection 'Rigaku/AFC Diffractometer Control'
_computing_data_reduction teXsan
_computing_molecular_graphics PLATON(Spek,1994)
_computing_structure_refinement 'SHELXL-93 (Sheldrick, 1993)'
_computing_structure_solution 'DIRDIF92 (PATTY)'
_diffrn_ambient_temperature 293(2)
_diffrn_measured_fraction_theta_full 0.997
_diffrn_measured_fraction_theta_max 0.997
_diffrn_measurement_device 'Rigaku AFC7R'
_diffrn_measurement_method \w-2\q
_diffrn_radiation_detector 'scintillation counter'
_diffrn_radiation_monochromator graphite
_diffrn_radiation_source 'Rigaku rotating anode'
_diffrn_radiation_type MoK\a
_diffrn_radiation_wavelength 0.71073
_diffrn_reflns_av_R_equivalents 0.0000
_diffrn_reflns_av_sigmaI/netI 0.0373
_diffrn_reflns_limit_h_max 16
_diffrn_reflns_limit_h_min -15
_diffrn_reflns_limit_k_max 18
_diffrn_reflns_limit_k_min 0
_diffrn_reflns_limit_l_max 0
_diffrn_reflns_limit_l_min -24
_diffrn_reflns_number 7573
_diffrn_reflns_theta_full 27.51
_diffrn_reflns_theta_max 27.51
_diffrn_reflns_theta_min 2.53
_diffrn_standards_decay_% 0.00
_diffrn_standards_interval_count 150
_diffrn_standards_number 3
_exptl_absorpt_coefficient_mu 0.726
_exptl_absorpt_correction_T_max 0.991
_exptl_absorpt_correction_T_min 0.816
_exptl_absorpt_correction_type psi-scan
_exptl_absorpt_process_details '(North, Phillips & Mathews, 1968)'
_exptl_crystal_colour red
_exptl_crystal_density_diffrn 1.606
_exptl_crystal_description prismatic
_exptl_crystal_F_000 1608
_exptl_crystal_size_max 0.300
_exptl_crystal_size_mid 0.150
_exptl_crystal_size_min 0.100
_refine_diff_density_max 0.629
_refine_diff_density_min -0.536
_refine_diff_density_rms 0.081
_refine_ls_extinction_coef 0.00000(14)
_refine_ls_extinction_expression Fc^*^=kFc[1+0.001xFc^2^\l^3^/sin(2\q)]^-1/4^
_refine_ls_extinction_method SHELXL
_refine_ls_goodness_of_fit_ref 1.036
_refine_ls_hydrogen_treatment mixed
_refine_ls_matrix_type full
_refine_ls_number_parameters 420
_refine_ls_number_reflns 7573
_refine_ls_number_restraints 0
_refine_ls_restrained_S_all 1.036
_refine_ls_R_factor_all 0.0724
_refine_ls_R_factor_gt 0.0350
_refine_ls_shift/su_max 0.540
_refine_ls_shift/su_mean 0.001
_refine_ls_structure_factor_coef Fsqd
_refine_ls_weighting_details 'w=1/[\s^2^(Fo^2^)+(0.0478P)^2^+3.1559P] where P=(Fo^2^+2Fc^2^)/3'
_refine_ls_weighting_scheme calc
_refine_ls_wR_factor_gt 0.0934
_refine_ls_wR_factor_ref 0.1139
_reflns_number_gt 5316
_reflns_number_total 7573
_reflns_threshold_expression >2sigma(I)
_cod_data_source_file ja002117t_2.cif
_cod_data_source_block 4
_cod_depositor_comments
;
The following automatic conversions were performed:

'_refine_ls_weighting_scheme' value 'calc
w=1/[\s^2^(Fo^2^)+(0.0478P)^2^+3.1559P] where P=(Fo^2^+2Fc^2^)/3' was
changed to 'calc'. New tag '_refine_ls_weighting_details' was
created. The value of the new tag was set to
'w=1/[\s^2^(Fo^2^)+(0.0478P)^2^+3.1559P] where P=(Fo^2^+2Fc^2^)/3'.

Automatic conversion script
Id: cif_fix_values 3143 2015-03-26 13:38:13Z robertas 
;
_cod_database_code 4116194

loop_
_symmetry_equiv_pos_as_xyz
'x, y, z'
'x, -y+1/2, z+1/2'
'-x, -y, -z'
'-x, y-1/2, -z-1/2'

loop_
_atom_site_label
_atom_site_type_symbol
_atom_site_fract_x
_atom_site_fract_y
_atom_site_fract_z
_atom_site_U_iso_or_equiv
_atom_site_adp_type
_atom_site_occupancy
_atom_site_calc_flag
_atom_site_refinement_flags
Ru1 Ru 0.22402(2) 0.218545(19) 0.493680(14) 0.03745(9) Uani 1 d .
Cl1 Cl 0.29238(8) 0.06884(7) 0.54086(6) 0.0546(2) Uani 1 d .
P20 P -0.22859(10) 0.28888(8) 0.29657(7) 0.0623(3) Uani 1 d .
P5 P 0.36234(7) 0.23948(7) 0.43237(5) 0.0463(2) Uani 1 d .
F21 F -0.1125(3) 0.2478(3) 0.29252(19) 0.1067(11) Uani 1 d .
F22 F -0.2654(3) 0.1946(2) 0.32692(19) 0.1005(10) Uani 1 d .
F23 F -0.1848(3) 0.3211(3) 0.37774(18) 0.1180(12) Uani 1 d .
F24 F -0.3419(3) 0.3333(2) 0.3026(2) 0.1118(12) Uani 1 d .
F25 F -0.2726(3) 0.2582(3) 0.21541(18) 0.1167(12) Uani 1 d .
F26 F -0.1914(3) 0.3846(2) 0.2669(2) 0.1129(11) Uani 1 d .
O51 O 0.3875(2) 0.1647(2) 0.37503(15) 0.0634(7) Uani 1 d .
H51 H 0.4098 0.1171 0.3968 0.076 Uiso 1 calc R
N31 N 0.3078(2) 0.2969(2) 0.57865(15) 0.0440(7) Uani 1 d .
C32 C 0.3842(3) 0.2659(3) 0.6335(2) 0.0567(10) Uani 1 d .
H32 H 0.4061 0.2044 0.6329 0.068 Uiso 1 calc R
C33 C 0.4317(4) 0.3218(4) 0.6909(2) 0.0730(13) Uani 1 d .
H33 H 0.4845 0.2981 0.7280 0.088 Uiso 1 calc R
C34 C 0.4002(5) 0.4116(4) 0.6925(3) 0.0871(17) Uani 1 d .
H34 H 0.4303 0.4500 0.7311 0.105 Uiso 1 calc R
C35 C 0.3229(4) 0.4453(4) 0.6360(3) 0.0774(14) Uani 1 d .
H35 H 0.3012 0.5069 0.6360 0.093 Uiso 1 calc R
C36 C 0.2779(3) 0.3869(3) 0.5794(2) 0.0522(9) Uani 1 d .
C37 C 0.1977(3) 0.4162(3) 0.5154(2) 0.0527(9) Uani 1 d .
C38 C 0.1611(4) 0.5067(3) 0.5023(3) 0.0760(13) Uani 1 d .
H38 H 0.1850 0.5534 0.5360 0.091 Uiso 1 calc R
C39 C 0.0898(5) 0.5260(4) 0.4395(4) 0.0944(18) Uani 1 d .
H39 H 0.0662 0.5864 0.4294 0.113 Uiso 1 calc R
C40 C 0.0530(4) 0.4571(4) 0.3917(3) 0.0866(17) Uani 1 d .
H40 H 0.0026 0.4696 0.3495 0.104 Uiso 1 calc R
C41 C 0.0912(3) 0.3680(3) 0.4062(2) 0.0625(11) Uani 1 d .
H41 H 0.0666 0.3211 0.3730 0.075 Uiso 1 calc R
N42 N 0.1627(2) 0.3472(2) 0.46699(16) 0.0467(7) Uani 1 d .
N22 N 0.0876(2) 0.1961(2) 0.54589(16) 0.0442(7) Uani 1 d .
C21 C 0.0779(3) 0.2266(3) 0.6131(2) 0.0574(10) Uani 1 d .
H21 H 0.1358 0.2585 0.6406 0.069 Uiso 1 calc R
C20 C -0.0140(4) 0.2127(4) 0.6428(3) 0.0731(13) Uani 1 d .
H20 H -0.0186 0.2353 0.6892 0.088 Uiso 1 calc R
C19 C -0.0986(4) 0.1646(4) 0.6026(3) 0.0814(15) Uani 1 d .
H19 H -0.1614 0.1537 0.6217 0.098 Uiso 1 calc R
C18 C -0.0902(3) 0.1326(3) 0.5342(3) 0.0700(12) Uani 1 d .
H18 H -0.1475 0.1002 0.5065 0.084 Uiso 1 calc R
C17 C 0.0047(3) 0.1489(3) 0.5061(2) 0.0503(9) Uani 1 d .
C16 C 0.0221(3) 0.1174(3) 0.4338(2) 0.0503(9) Uani 1 d .
C15 C -0.0527(3) 0.0642(3) 0.3877(3) 0.0676(12) Uani 1 d .
H15 H -0.1178 0.0473 0.4017 0.081 Uiso 1 calc R
C14 C -0.0300(4) 0.0364(3) 0.3207(3) 0.0827(15) Uani 1 d .
H14 H -0.0795 0.0006 0.2891 0.099 Uiso 1 calc R
C13 C 0.0650(4) 0.0619(4) 0.3020(3) 0.0823(15) Uani 1 d .
H13 H 0.0817 0.0439 0.2570 0.099 Uiso 1 calc R
C12 C 0.1373(4) 0.1147(3) 0.3498(2) 0.0668(12) Uani 1 d .
H12 H 0.2030 0.1307 0.3363 0.080 Uiso 1 calc R
N11 N 0.1173(2) 0.1442(2) 0.41516(16) 0.0480(7) Uani 1 d .
C71 C 0.3504(3) 0.3395(3) 0.3725(2) 0.0507(9) Uani 1 d .
C72 C 0.3753(4) 0.4272(4) 0.4010(3) 0.0791(14) Uani 1 d .
H72 H 0.4023 0.4344 0.4508 0.095 Uiso 1 calc R
C73 C 0.3602(5) 0.5041(4) 0.3558(4) 0.100(2) Uani 1 d .
H73 H 0.3762 0.5627 0.3757 0.119 Uiso 1 calc R
C74 C 0.3219(5) 0.4950(5) 0.2823(4) 0.0986(19) Uani 1 d .
H74 H 0.3134 0.5469 0.2520 0.118 Uiso 1 calc R
C75 C 0.2965(5) 0.4100(4) 0.2539(3) 0.0862(16) Uani 1 d .
H75 H 0.2695 0.4037 0.2040 0.103 Uiso 1 calc R
C76 C 0.3101(4) 0.3328(3) 0.2977(2) 0.0627(11) Uani 1 d .
H76 H 0.2921 0.2749 0.2771 0.075 Uiso 1 calc R
O61 O 0.4745(2) 0.2555(3) 0.48761(15) 0.0726(9) Uani 1 d .
C62 C 0.5755(4) 0.2630(7) 0.4592(3) 0.132(3) Uani 1 d .
H62A H 0.5895 0.2044 0.4371 0.159 Uiso 1 calc R
H62B H 0.5666 0.3097 0.4209 0.159 Uiso 1 calc R
C63 C 0.6601(4) 0.2846(6) 0.5089(3) 0.139(3) Uani 1 d .
H63A H 0.6585 0.3496 0.5195 0.166 Uiso 1 calc R
H63B H 0.7253 0.2703 0.4906 0.166 Uiso 1 calc R
H63C H 0.6583 0.2498 0.5528 0.166 Uiso 1 calc R
C100 C 0.4078(6) 0.5652(4) 0.8811(5) 0.133(3) Uani 1 d .
H10A H 0.4185 0.6137 0.9171 0.159 Uiso 1 calc R
H10B H 0.3332 0.5459 0.8729 0.159 Uiso 1 calc R
H10C H 0.4260 0.5875 0.8360 0.159 Uiso 1 calc R
O101 O 0.4685(4) 0.4968(3) 0.9041(4) 0.144(2) Uani 1 d .
H101 H 0.5295 0.5155 0.9216 0.173 Uiso 1 calc R

loop_
_atom_site_aniso_label
_atom_site_aniso_U_11
_atom_site_aniso_U_22
_atom_site_aniso_U_33
_atom_site_aniso_U_23
_atom_site_aniso_U_13
_atom_site_aniso_U_12
Ru1 0.03747(14) 0.04302(15) 0.03358(14) -0.00163(11) 0.01098(9) -0.00217(12)
Cl1 0.0533(5) 0.0476(5) 0.0629(6) 0.0037(4) 0.0101(4) 0.0010(4)
P20 0.0787(8) 0.0550(6) 0.0599(6) -0.0017(5) 0.0308(6) -0.0007(5)
P5 0.0411(5) 0.0639(6) 0.0370(5) 0.0006(4) 0.0150(4) 0.0010(4)
F21 0.103(2) 0.128(3) 0.098(2) 0.019(2) 0.0449(19) 0.036(2)
F22 0.134(3) 0.0598(17) 0.118(3) 0.0065(17) 0.051(2) -0.0120(17)
F23 0.157(3) 0.127(3) 0.077(2) -0.030(2) 0.039(2) -0.036(3)
F24 0.105(2) 0.091(2) 0.156(3) 0.012(2) 0.069(2) 0.0199(19)
F25 0.147(3) 0.137(3) 0.0650(19) -0.0156(19) 0.016(2) -0.010(3)
F26 0.132(3) 0.083(2) 0.134(3) 0.029(2) 0.051(2) -0.019(2)
O51 0.0700(18) 0.073(2) 0.0535(16) 0.0026(14) 0.0273(14) 0.0204(15)
N31 0.0426(15) 0.0518(18) 0.0402(15) -0.0026(13) 0.0145(12) -0.0083(13)
C32 0.056(2) 0.069(3) 0.045(2) -0.0008(18) 0.0092(17) -0.0073(19)
C33 0.070(3) 0.099(4) 0.046(2) -0.009(2) 0.001(2) -0.023(3)
C34 0.097(4) 0.097(4) 0.068(3) -0.035(3) 0.015(3) -0.038(3)
C35 0.092(4) 0.067(3) 0.079(3) -0.025(3) 0.030(3) -0.019(3)
C36 0.055(2) 0.048(2) 0.060(2) -0.0093(17) 0.0253(18) -0.0094(17)
C37 0.055(2) 0.043(2) 0.067(2) 0.0010(17) 0.0307(19) -0.0007(16)
C38 0.083(3) 0.052(3) 0.101(4) 0.005(2) 0.038(3) 0.006(2)
C39 0.100(4) 0.063(3) 0.128(5) 0.032(3) 0.041(4) 0.023(3)
C40 0.073(3) 0.096(4) 0.094(4) 0.043(3) 0.021(3) 0.027(3)
C41 0.061(2) 0.076(3) 0.051(2) 0.017(2) 0.0137(19) 0.011(2)
N42 0.0450(16) 0.0517(17) 0.0471(17) 0.0078(13) 0.0182(13) 0.0011(13)
N22 0.0401(15) 0.0447(16) 0.0512(17) 0.0066(13) 0.0174(13) 0.0012(12)
C21 0.057(2) 0.071(3) 0.050(2) 0.0017(19) 0.0250(18) 0.000(2)
C20 0.070(3) 0.089(3) 0.071(3) 0.009(3) 0.042(2) 0.008(3)
C19 0.056(3) 0.100(4) 0.100(4) 0.020(3) 0.044(3) 0.005(3)
C18 0.040(2) 0.075(3) 0.097(4) 0.013(3) 0.020(2) -0.005(2)
C17 0.0389(17) 0.045(2) 0.068(2) 0.0114(18) 0.0131(16) 0.0042(15)
C16 0.0422(18) 0.0418(19) 0.065(2) 0.0028(17) 0.0046(17) 0.0025(15)
C15 0.051(2) 0.057(2) 0.090(3) -0.003(2) -0.003(2) -0.0065(19)
C14 0.073(3) 0.069(3) 0.095(4) -0.025(3) -0.013(3) -0.009(2)
C13 0.086(4) 0.088(4) 0.067(3) -0.034(3) -0.003(3) 0.002(3)
C12 0.061(2) 0.086(3) 0.052(2) -0.026(2) 0.0066(19) -0.007(2)
N11 0.0462(16) 0.0525(18) 0.0440(16) -0.0081(14) 0.0044(13) 0.0002(14)
C71 0.053(2) 0.062(2) 0.0435(19) 0.0008(17) 0.0254(16) -0.0043(18)
C72 0.100(4) 0.080(3) 0.068(3) -0.005(2) 0.043(3) -0.028(3)
C73 0.126(5) 0.064(3) 0.125(5) 0.002(3) 0.069(4) -0.020(3)
C74 0.112(5) 0.092(4) 0.105(5) 0.040(4) 0.055(4) 0.014(4)
C75 0.095(4) 0.106(4) 0.063(3) 0.029(3) 0.026(3) 0.022(3)
C76 0.072(3) 0.072(3) 0.046(2) 0.0062(19) 0.0186(19) 0.010(2)
O61 0.0400(14) 0.134(3) 0.0465(16) 0.0064(17) 0.0158(12) -0.0104(16)
C62 0.042(2) 0.296(10) 0.063(3) 0.016(5) 0.020(2) -0.026(4)
C63 0.060(3) 0.271(11) 0.085(4) 0.017(5) 0.013(3) -0.039(5)
C100 0.124(6) 0.073(4) 0.183(8) -0.014(5) -0.025(5) 0.007(4)
O101 0.087(3) 0.093(3) 0.231(6) 0.033(4) -0.029(4) -0.033(3)

loop_
_atom_type_symbol
_atom_type_description
_atom_type_scat_dispersion_real
_atom_type_scat_dispersion_imag
_atom_type_scat_source
Ru Ru -1.2594 0.8363 'International Tables Vol C Tables 4.2.6.8 and 6.1.1.4'
Cl Cl 0.1484 0.1585 'International Tables Vol C Tables 4.2.6.8 and 6.1.1.4'
P P 0.1023 0.0942 'International Tables Vol C Tables 4.2.6.8 and 6.1.1.4'
F F 0.0171 0.0103 'International Tables Vol C Tables 4.2.6.8 and 6.1.1.4'
O O 0.0106 0.0060 'International Tables Vol C Tables 4.2.6.8 and 6.1.1.4'
N N 0.0061 0.0033 'International Tables Vol C Tables 4.2.6.8 and 6.1.1.4'
C C 0.0033 0.0016 'International Tables Vol C Tables 4.2.6.8 and 6.1.1.4'
H H 0.0000 0.0000 'International Tables Vol C Tables 4.2.6.8 and 6.1.1.4'

loop_
_geom_angle_atom_site_label_1
_geom_angle_atom_site_label_2
_geom_angle_atom_site_label_3
_geom_angle
N42 Ru1 N31 78.66(14)
N42 Ru1 N11 97.68(14)
N31 Ru1 N11 170.76(11)
N42 Ru1 N22 87.24(12)
N31 Ru1 N22 94.39(13)
N11 Ru1 N22 76.88(14)
N42 Ru1 P5 92.58(9)
N31 Ru1 P5 88.82(10)
N11 Ru1 P5 99.87(11)
N22 Ru1 P5 176.68(9)
N42 Ru1 Cl1 172.79(9)
N31 Ru1 Cl1 96.61(11)
N11 Ru1 Cl1 86.18(11)
N22 Ru1 Cl1 87.72(9)
P5 Ru1 Cl1 92.75(6)
F25 P20 F22 91.3(2)
F25 P20 F24 90.9(2)
F22 P20 F24 90.2(2)
F25 P20 F23 179.2(2)
F22 P20 F23 89.4(2)
F24 P20 F23 88.7(2)
F25 P20 F21 91.0(2)
F22 P20 F21 91.2(2)
F24 P20 F21 177.6(2)
F23 P20 F21 89.4(2)
F25 P20 F26 89.4(2)
F22 P20 F26 179.3(2)
F24 P20 F26 89.6(2)
F23 P20 F26 90.0(2)
F21 P20 F26 89.0(2)
O51 P5 O61 105.74(18)
O51 P5 C71 97.97(18)
O61 P5 C71 104.10(19)
O51 P5 Ru1 120.51(14)
O61 P5 Ru1 111.23(13)
C71 P5 Ru1 115.36(13)
C32 N31 C36 118.3(3)
C32 N31 Ru1 126.2(3)
C36 N31 Ru1 115.4(3)
N31 C32 C33 122.6(4)
C34 C33 C32 119.2(5)
C33 C34 C35 119.1(4)
C34 C35 C36 119.7(5)
N31 C36 C35 121.1(4)
N31 C36 C37 114.7(3)
C35 C36 C37 124.2(4)
N42 C37 C38 121.1(4)
N42 C37 C36 114.4(3)
C38 C37 C36 124.5(4)
C39 C38 C37 119.0(5)
C40 C39 C38 120.1(5)
C39 C40 C41 119.3(5)
N42 C41 C40 121.9(5)
C41 N42 C37 118.5(4)
C41 N42 Ru1 125.0(3)
C37 N42 Ru1 116.4(3)
C17 N22 C21 119.0(3)
C17 N22 Ru1 115.5(3)
C21 N22 Ru1 125.5(3)
N22 C21 C20 122.7(4)
C19 C20 C21 118.5(4)
C18 C19 C20 119.7(4)
C19 C18 C17 119.8(4)
N22 C17 C18 120.2(4)
N22 C17 C16 115.6(3)
C18 C17 C16 124.2(4)
N11 C16 C15 122.0(4)
N11 C16 C17 115.1(3)
C15 C16 C17 122.9(4)
C14 C15 C16 119.5(4)
C13 C14 C15 118.9(4)
C14 C13 C12 119.6(5)
N11 C12 C13 123.1(4)
C12 N11 C16 116.8(3)
C12 N11 Ru1 126.2(3)
C16 N11 Ru1 116.8(3)
C76 C71 C72 117.4(4)
C76 C71 P5 122.0(3)
C72 C71 P5 120.5(3)
C73 C72 C71 120.4(5)
C74 C73 C72 120.7(6)
C75 C74 C73 119.4(5)
C74 C75 C76 120.8(5)
C75 C76 C71 121.2(5)
C62 O61 P5 119.9(3)
C63 C62 O61 114.1(5)

loop_
_geom_bond_atom_site_label_1
_geom_bond_atom_site_label_2
_geom_bond_distance
Ru1 N42 2.038(4)
Ru1 N31 2.066(3)
Ru1 N11 2.088(3)
Ru1 N22 2.130(3)
Ru1 P5 2.252(2)
Ru1 Cl1 2.430(2)
P20 F25 1.570(4)
P20 F22 1.573(3)
P20 F24 1.578(4)
P20 F23 1.576(4)
P20 F21 1.583(4)
P20 F26 1.587(3)
P5 O51 1.585(3)
P5 O61 1.600(3)
P5 C71 1.811(4)
N31 C32 1.343(5)
N31 C36 1.354(5)
C32 C33 1.381(6)
C33 C34 1.358(8)
C34 C35 1.381(8)
C35 C36 1.386(6)
C36 C37 1.471(6)
C37 N42 1.360(5)
C37 C38 1.392(6)
C38 C39 1.364(8)
C39 C40 1.357(8)
C40 C41 1.382(7)
C41 N42 1.341(5)
N22 C17 1.346(5)
N22 C21 1.347(5)
C21 C20 1.375(5)
C20 C19 1.370(7)
C19 C18 1.370(7)
C18 C17 1.398(5)
C17 C16 1.466(6)
C16 N11 1.354(5)
C16 C15 1.383(6)
C15 C14 1.380(7)
C14 C13 1.348(7)
C13 C12 1.378(6)
C12 N11 1.349(5)
C71 C76 1.391(5)
C71 C72 1.386(6)
C72 C73 1.384(8)
C73 C74 1.368(8)
C74 C75 1.352(8)
C75 C76 1.373(6)
O61 C62 1.456(5)
C62 C63 1.310(7)
C100 O101 1.272(7)
